data_7236114
loop_
_publ_author_name
'Tang, Yongxing'
'He, Chunlin'
'Mitchell, Lauren A.'
'Parrish, Damon A.'
'Shreeve, Jean'ne M.'

_publ_section_title
;
 Energetic compounds consisting of 1,2,5- and 1,3,4-oxadiazole rings
;
_journal_issue 46
_journal_name_full 'Journal of Materials Chemistry A'
_journal_page_first 23143
_journal_paper_doi 10.1039/C5TA06898C
_journal_volume 3
_journal_year 2015
_chemical_formula_moiety 'C4 H3 N7 O4, H2 O'
_chemical_formula_sum 'C4 H5 N7 O5'
_chemical_formula_weight 231.15
_space_group_crystal_system monoclinic
_space_group_IT_number 14
_space_group_name_Hall '-P 2yn'
_space_group_name_H-M_alt 'P 1 21/n 1'
_atom_sites_solution_hydrogens difmap
_audit_creation_method SHELXL-2014/7
_audit_update_record
;
2015-08-21 deposited with the CCDC.
2015-10-13 downloaded from the CCDC.
;
_cell_angle_alpha 90
_cell_angle_beta 97.043(2)
_cell_angle_gamma 90
_cell_formula_units_Z 4
_cell_length_a 6.5964(3)
_cell_length_b 7.4775(3)
_cell_length_c 17.4904(7)
_cell_measurement_reflns_used 1580
_cell_measurement_temperature 296(2)
_cell_measurement_theta_max 22.77
_cell_measurement_theta_min 3.19
_cell_volume 856.20(6)
_computing_structure_refinement 'SHELXL-2014/7 (Sheldrick, 2014)'
_diffrn_ambient_temperature 296(2)
_diffrn_measured_fraction_theta_full 0.995
_diffrn_measured_fraction_theta_max 0.995
_diffrn_measurement_device_type 'Bruker SMART APEX II CCD'
_diffrn_measurement_method '\w scans'
_diffrn_radiation_monochromator graphite
_diffrn_radiation_source 'fine focus sealed tube'
_diffrn_radiation_type MoK\a
_diffrn_radiation_wavelength 0.71073
_diffrn_reflns_av_R_equivalents 0.0387
_diffrn_reflns_av_unetI/netI 0.0336
_diffrn_reflns_Laue_measured_fraction_full 0.995
_diffrn_reflns_Laue_measured_fraction_max 0.995
_diffrn_reflns_limit_h_max 8
_diffrn_reflns_limit_h_min -8
_diffrn_reflns_limit_k_max 9
_diffrn_reflns_limit_k_min -7
_diffrn_reflns_limit_l_max 21
_diffrn_reflns_limit_l_min -21
_diffrn_reflns_number 7971
_diffrn_reflns_point_group_measured_fraction_full 0.995
_diffrn_reflns_point_group_measured_fraction_max 0.995
_diffrn_reflns_theta_full 25.242
_diffrn_reflns_theta_max 26.426
_diffrn_reflns_theta_min 3.188
_exptl_absorpt_coefficient_mu 0.163
_exptl_absorpt_correction_T_max 0.7454
_exptl_absorpt_correction_T_min 0.6788
_exptl_absorpt_correction_type multi-scan
_exptl_absorpt_process_details 'SADABS v2008/1 (Bruker, 2008)'
_exptl_crystal_colour colourless
_exptl_crystal_density_diffrn 1.793
_exptl_crystal_description plate
_exptl_crystal_F_000 472
_exptl_crystal_size_max 0.112
_exptl_crystal_size_mid 0.103
_exptl_crystal_size_min 0.056
_refine_diff_density_max 0.221
_refine_diff_density_min -0.159
_refine_diff_density_rms 0.043
_refine_ls_extinction_method none
_refine_ls_goodness_of_fit_ref 1.008
_refine_ls_hydrogen_treatment refxyz
_refine_ls_matrix_type full
_refine_ls_number_parameters 160
_refine_ls_number_reflns 1763
_refine_ls_number_restraints 0
_refine_ls_restrained_S_all 1.008
_refine_ls_R_factor_all 0.0691
_refine_ls_R_factor_gt 0.0363
_refine_ls_shift/su_max 0.000
_refine_ls_shift/su_mean 0.000
_refine_ls_structure_factor_coef Fsqd
_refine_ls_weighting_details 'w=1/[\s^2^(Fo^2^)+(0.0467P)^2^+0.0997P] where P=(Fo^2^+2Fc^2^)/3'
_refine_ls_weighting_scheme calc
_refine_ls_wR_factor_gt 0.0810
_refine_ls_wR_factor_ref 0.0943
_reflns_Friedel_coverage 0.000
_reflns_number_gt 1196
_reflns_number_total 1763
_reflns_threshold_expression 'I > 2\s(I)'
_cod_data_source_file c5ta06898c3.cif
_cod_data_source_block shrv320
_cod_original_sg_symbol_H-M 'P 21/n'
_cod_database_code 7236114
_shelx_shelxl_version_number 2014/7
_shelx_space_group_comment
;
The symmetry employed for this shelxl refinement is uniquely defined
by the following loop, which should always be used as a source of
symmetry information in preference to the above space-group names.
They are only intended as comments.
;
_shelx_estimated_absorpt_t_min 0.982
_shelx_estimated_absorpt_t_max 0.991

loop_
_space_group_symop_operation_xyz
'x, y, z'
'-x+1/2, y+1/2, -z+1/2'
'-x, -y, -z'
'x-1/2, -y-1/2, z-1/2'

loop_
_atom_site_label
_atom_site_type_symbol
_atom_site_fract_x
_atom_site_fract_y
_atom_site_fract_z
_atom_site_U_iso_or_equiv
_atom_site_adp_type
_atom_site_occupancy
_atom_site_site_symmetry_order
_atom_site_calc_flag
_atom_site_refinement_flags_adp
N1 N 1.3839(3) 0.5064(3) 0.71084(10) 0.0429(5) Uani 1 1 d .
H1A H 1.390(3) 0.469(3) 0.7592(13) 0.051 Uiso 1 1 d U
H1B H 1.468(3) 0.574(3) 0.6900(13) 0.051 Uiso 1 1 d U
C2 C 1.2237(3) 0.4610(2) 0.66470(10) 0.0317(4) Uani 1 1 d .
N3 N 1.1693(2) 0.4962(2) 0.59126(9) 0.0355(4) Uani 1 1 d .
H3 H 1.230(3) 0.558(3) 0.5607(12) 0.043 Uiso 1 1 d U
N4 N 0.9826(2) 0.4176(2) 0.56663(8) 0.0372(4) Uani 1 1 d .
C5 C 0.9354(3) 0.3393(3) 0.62623(10) 0.0320(4) Uani 1 1 d .
O6 O 1.07882(18) 0.35819(18) 0.68971(6) 0.0349(3) Uani 1 1 d .
C7 C 0.7504(3) 0.2401(3) 0.63376(10) 0.0334(4) Uani 1 1 d .
N8 N 0.7241(2) 0.1647(3) 0.69869(9) 0.0455(5) Uani 1 1 d .
O9 O 0.5354(2) 0.0877(2) 0.68610(8) 0.0519(4) Uani 1 1 d .
N10 N 0.4431(2) 0.1177(2) 0.61037(9) 0.0434(4) Uani 1 1 d .
C11 C 0.5761(3) 0.2125(3) 0.57743(10) 0.0327(4) Uani 1 1 d .
N12 N 0.5683(2) 0.2825(2) 0.50448(8) 0.0344(4) Uani 1 1 d .
N13 N 0.3970(2) 0.2498(2) 0.45763(9) 0.0390(4) Uani 1 1 d .
O14 O 0.2548(2) 0.1587(2) 0.47723(8) 0.0508(4) Uani 1 1 d .
O15 O 0.3855(2) 0.3169(2) 0.39190(8) 0.0555(4) Uani 1 1 d .
O1S O 0.9082(3) 0.0976(3) 0.36395(9) 0.0584(5) Uani 1 1 d .
H1S H 0.830(5) 0.040(4) 0.3889(17) 0.088 Uiso 1 1 d U
H2S H 1.005(5) 0.120(4) 0.3914(17) 0.088 Uiso 1 1 d U

loop_
_atom_site_aniso_label
_atom_site_aniso_U_11
_atom_site_aniso_U_22
_atom_site_aniso_U_33
_atom_site_aniso_U_23
_atom_site_aniso_U_13
_atom_site_aniso_U_12
N1 0.0421(10) 0.0521(12) 0.0325(9) -0.0004(8) -0.0033(8) -0.0117(8)
C2 0.0321(9) 0.0320(11) 0.0301(9) -0.0040(8) -0.0002(8) 0.0014(8)
N3 0.0325(9) 0.0429(10) 0.0297(8) 0.0036(7) -0.0019(7) -0.0071(7)
N4 0.0316(9) 0.0457(10) 0.0327(8) 0.0052(7) -0.0019(7) -0.0051(7)
C5 0.0297(9) 0.0388(12) 0.0263(9) -0.0002(8) -0.0015(8) 0.0045(8)
O6 0.0319(7) 0.0441(8) 0.0274(6) 0.0013(6) -0.0014(5) -0.0033(6)
C7 0.0311(9) 0.0369(11) 0.0318(9) 0.0027(8) 0.0028(8) 0.0032(8)
N8 0.0355(9) 0.0599(12) 0.0410(9) 0.0124(9) 0.0035(8) -0.0037(8)
O9 0.0422(8) 0.0696(11) 0.0434(8) 0.0187(7) 0.0035(7) -0.0104(7)
N10 0.0372(9) 0.0502(11) 0.0423(9) 0.0081(8) 0.0024(8) -0.0060(8)
C11 0.0303(9) 0.0318(11) 0.0363(10) 0.0027(8) 0.0057(8) 0.0011(8)
N12 0.0271(8) 0.0411(10) 0.0331(8) -0.0002(7) -0.0038(7) -0.0035(7)
N13 0.0330(9) 0.0466(10) 0.0368(9) -0.0059(8) 0.0018(7) -0.0023(8)
O14 0.0342(8) 0.0678(11) 0.0491(8) -0.0029(8) -0.0001(7) -0.0171(7)
O15 0.0478(9) 0.0832(12) 0.0330(8) 0.0066(8) -0.0055(7) -0.0074(8)
O1S 0.0428(9) 0.0859(13) 0.0448(9) -0.0130(9) -0.0016(7) -0.0151(9)

loop_
_atom_type_symbol
_atom_type_description
_atom_type_scat_dispersion_real
_atom_type_scat_dispersion_imag
_atom_type_scat_source
C C 0.0033 0.0016 'International Tables Vol C Tables 4.2.6.8 and 6.1.1.4'
H H 0.0000 0.0000 'International Tables Vol C Tables 4.2.6.8 and 6.1.1.4'
N N 0.0061 0.0033 'International Tables Vol C Tables 4.2.6.8 and 6.1.1.4'
O O 0.0106 0.0060 'International Tables Vol C Tables 4.2.6.8 and 6.1.1.4'

loop_
_geom_angle_atom_site_label_1
_geom_angle_atom_site_label_2
_geom_angle_atom_site_label_3
_geom_angle
C2 N1 H1A 116.5(14)
C2 N1 H1B 114.1(14)
H1A N1 H1B 129(2)
N1 C2 N3 131.30(19)
N1 C2 O6 120.48(16)
N3 C2 O6 108.22(15)
C2 N3 N4 110.15(16)
C2 N3 H3 129.2(14)
N4 N3 H3 120.6(14)
C5 N4 N3 103.83(14)
N4 C5 O6 113.73(16)
N4 C5 C7 127.34(16)
O6 C5 C7 118.91(15)
C2 O6 C5 104.06(13)
N8 C7 C11 110.87(16)
N8 C7 C5 120.44(16)
C11 C7 C5 128.67(16)
C7 N8 O9 105.03(15)
N8 O9 N10 111.47(13)
C11 N10 O9 105.26(15)
N10 C11 N12 131.40(17)
N10 C11 C7 107.37(16)
N12 C11 C7 121.22(16)
N13 N12 C11 115.63(15)
O14 N13 O15 120.82(16)
O14 N13 N12 122.88(16)
O15 N13 N12 116.30(16)
H1S O1S H2S 108(3)

loop_
_geom_bond_atom_site_label_1
_geom_bond_atom_site_label_2
_geom_bond_distance
N1 C2 1.294(2)
N1 H1A 0.89(2)
N1 H1B 0.86(2)
C2 N3 1.317(2)
C2 O6 1.341(2)
N3 N4 1.385(2)
N3 H3 0.84(2)
N4 C5 1.267(2)
C5 O6 1.375(2)
C5 C7 1.448(3)
C7 N8 1.298(2)
C7 C11 1.434(2)
N8 O9 1.364(2)
O9 N10 1.406(2)
N10 C11 1.315(2)
C11 N12 1.374(2)
N12 N13 1.334(2)
N13 O14 1.241(2)
N13 O15 1.248(2)
O1S H1S 0.84(3)
O1S H2S 0.77(3)

loop_
_geom_hbond_atom_site_label_D
_geom_hbond_atom_site_label_H
_geom_hbond_atom_site_label_A
_geom_hbond_distance_DH
_geom_hbond_distance_HA
_geom_hbond_distance_DA
_geom_hbond_angle_DHA
_geom_hbond_site_symmetry_A
N1 H1A O1S 0.89(2) 1.89(2) 2.774(2) 177(2) 4_666
N1 H1B O15 0.86(2) 2.00(2) 2.821(3) 159(2) 3_766
N3 H3 N12 0.84(2) 2.21(2) 3.041(2) 170.7(19) 3_766
O1S H1S N10 0.84(3) 2.15(3) 2.901(2) 149(3) 3_656
O1S H2S O14 0.77(3) 2.11(3) 2.872(2) 172(3) 1_655

loop_
_geom_torsion_atom_site_label_1
_geom_torsion_atom_site_label_2
_geom_torsion_atom_site_label_3
_geom_torsion_atom_site_label_4
_geom_torsion
N1 C2 N3 N4 180.0(2)
O6 C2 N3 N4 0.9(2)
C2 N3 N4 C5 -0.2(2)
N3 N4 C5 O6 -0.5(2)
N3 N4 C5 C7 177.87(18)
N1 C2 O6 C5 179.68(18)
N3 C2 O6 C5 -1.14(19)
N4 C5 O6 C2 1.1(2)
C7 C5 O6 C2 -177.47(17)
N4 C5 C7 N8 179.2(2)
O6 C5 C7 N8 -2.5(3)
N4 C5 C7 C11 -2.4(3)
O6 C5 C7 C11 175.87(18)
C11 C7 N8 O9 0.1(2)
C5 C7 N8 O9 178.69(17)
C7 N8 O9 N10 -0.1(2)
N8 O9 N10 C11 0.0(2)
O9 N10 C11 N12 -178.97(19)
O9 N10 C11 C7 0.0(2)
N8 C7 C11 N10 -0.1(2)
C5 C7 C11 N10 -178.5(2)
N8 C7 C11 N12 179.05(17)
C5 C7 C11 N12 0.6(3)
N10 C11 N12 N13 -0.3(3)
C7 C11 N12 N13 -179.13(17)
C11 N12 N13 O14 -1.6(3)
C11 N12 N13 O15 178.02(16)
